data_4021113
loop_
_publ_author_name
'Ken-Tsung Wong'
'Fu-Chuan Fang'
'Yi-Ming Cheng'
'Pi-Tai Chou'
'Gene-Hsiang Lee'
'Yu Wang'

_publ_section_title
;
 A New Series of Pyrimidine-Containing Linear Molecules:
 Their Elegant Crystal Structures and Intriguing Photophysical Properties
;
_journal_name_full 'Journal of Organic Chemistry'
_journal_page_first 8038
_journal_page_last 8044
_journal_paper_doi 10.1021/jo048914h
_journal_volume 69
_journal_year 2004
_chemical_formula_sum 'C20 H12 N2'
_chemical_formula_weight 280.32
_space_group_IT_number 58
_symmetry_cell_setting orthorhombic
_symmetry_space_group_name_Hall '-P 2 2n'
_symmetry_space_group_name_H-M 'P n n m'
_cell_angle_alpha 90.00
_cell_angle_beta 90.00
_cell_angle_gamma 90.00
_cell_formula_units_Z 2
_cell_length_a 14.7183(8)
_cell_length_b 4.8658(3)
_cell_length_c 10.0319(5)
_cell_measurement_temperature 295(2)
_cell_volume 718.45(7)
_diffrn_ambient_temperature 295(2)
_exptl_crystal_density_diffrn 1.296
_cod_depositor_comments
;
The following automatic conversions were performed:
'_symmetry_cell_setting' value 'Orthorhombic' changed to 'orthorhombic'
according to '/home/saulius/struct/CIF-dictionaries/cif_core.dic'
dictionary named 'cif_core.dic' version 2.4.1 from 2010-06-29.

Automatic conversion script
Id: cif_fix_enum 1527 2010-12-29 10:47:43Z saulius 
;
_cod_database_code 4021113

loop_
_symmetry_equiv_pos_as_xyz
'x, y, z'
'-x, -y, z'
'-x+1/2, y+1/2, -z+1/2'
'x+1/2, -y+1/2, -z+1/2'
'-x, -y, -z'
'x, y, -z'
'x-1/2, -y-1/2, z-1/2'
'-x-1/2, y-1/2, z-1/2'

loop_
_atom_site_label
_atom_site_type_symbol
_atom_site_fract_x
_atom_site_fract_y
_atom_site_fract_z
_atom_site_U_iso_or_equiv
_atom_site_adp_type
_atom_site_occupancy
_atom_site_symmetry_multiplicity
_atom_site_calc_flag
_atom_site_refinement_flags
_atom_site_disorder_assembly
_atom_site_disorder_group
N1 N 0.03274(8) 0.0956(2) 0.11777(12) 0.0490(4) Uani 0.50 1 d P . 1
C1 C 0.03274(8) 0.0956(2) 0.11777(12) 0.0490(4) Uani 0.50 1 d P . 2
H1A H 0.0556 0.1625 0.1979 0.059 Uiso 0.50 1 calc PR . 2
C2 C 0.06555(12) 0.1912(3) 0.0000 0.0374(5) Uani 1 2 d S . .
C3 C 0.13578(12) 0.3972(4) 0.0000 0.0421(5) Uani 1 2 d S . .
C4 C 0.19449(12) 0.5663(3) 0.0000 0.0410(5) Uani 1 2 d S . .
C5 C 0.26584(12) 0.7701(3) 0.0000 0.0371(5) Uani 1 2 d S . .
C6 C 0.30017(9) 0.8703(3) -0.11850(14) 0.0502(4) Uani 1 1 d . . .
H6A H 0.2780 0.8038 -0.1991 0.060 Uiso 1 1 calc R . .
C7 C 0.36712(10) 1.0684(3) -0.11803(16) 0.0582(5) Uani 1 1 d . . .
H7A H 0.3900 1.1347 -0.1982 0.070 Uiso 1 1 calc R . .
C8 C 0.40005(13) 1.1679(4) 0.0000 0.0544(6) Uani 1 2 d S . .
H8A H 0.4448 1.3029 0.0000 0.065 Uiso 1 2 calc SR . .

loop_
_atom_site_aniso_label
_atom_site_aniso_U_11
_atom_site_aniso_U_22
_atom_site_aniso_U_33
_atom_site_aniso_U_23
_atom_site_aniso_U_13
_atom_site_aniso_U_12
N1 0.0488(8) 0.0515(8) 0.0467(7) -0.0022(6) -0.0023(6) -0.0142(6)
C1 0.0488(8) 0.0515(8) 0.0467(7) -0.0022(6) -0.0023(6) -0.0142(6)
C2 0.0329(9) 0.0314(9) 0.0479(11) 0.000 0.000 0.0007(7)
C3 0.0394(11) 0.0379(10) 0.0490(12) 0.000 0.000 -0.0015(8)
C4 0.0383(10) 0.0388(10) 0.0459(12) 0.000 0.000 0.0015(8)
C5 0.0326(10) 0.0325(10) 0.0464(11) 0.000 0.000 0.0015(7)
C6 0.0532(9) 0.0534(8) 0.0439(9) -0.0012(6) -0.0011(6) -0.0109(7)
C7 0.0558(10) 0.0592(9) 0.0597(11) 0.0097(7) 0.0105(7) -0.0141(8)
C8 0.0408(12) 0.0440(11) 0.0785(16) 0.000 0.000 -0.0091(9)

loop_
_geom_bond_atom_site_label_1
_geom_bond_atom_site_label_2
_geom_bond_distance
_geom_bond_site_symmetry_2
_geom_bond_publ_flag
N1 N1 1.340(2) 2 ?
N1 C2 1.3583(14) . ?
C2 C1 1.3583(14) 6 ?
C2 N1 1.3583(14) 6 ?
C2 C3 1.440(2) . ?
C3 C4 1.193(2) . ?
C4 C5 1.444(2) . ?
C5 C6 1.3807(15) 6 ?
C5 C6 1.3807(15) . ?
C6 C7 1.3786(19) . ?
C7 C8 1.3678(18) . ?
C8 C7 1.3678(18) 6 ?
